data_4078147
loop_
_publ_author_name
'Gehrmann, Thorsten'
'Plundrich, Gudrun T.'
'Wadepohl, Hubert'
'Gade, Lutz H.'

_publ_section_title
;
 [2 + 2] Cycloaddition Products of Zirconium and Hafnium Hydrazinediides
 with Allenes and Heteroallenes and Their Thermally Induced Rearrangements
;
_journal_issue 8
_journal_name_full Organometallics
_journal_page_first 3346
_journal_paper_doi 10.1021/om300143h
_journal_volume 31
_journal_year 2012
_chemical_formula_sum 'C55 H75 N7 S Si2 Zr'
_chemical_formula_weight 1013.68
_chemical_properties_physical 'air-sensitive, moisture-sensitive'
_space_group_IT_number 14
_symmetry_cell_setting monoclinic
_symmetry_Int_Tables_number 14
_symmetry_space_group_name_Hall '-P 2yn'
_symmetry_space_group_name_H-M 'P 1 21/n 1'
_atom_sites_solution_hydrogens geom
_atom_sites_solution_primary iterative
_atom_sites_solution_secondary difmap
_audit_block_code ga_tg49
_audit_creation_method SHELXL-97
_audit_update_record 'Sun Feb 19 18:58:17 CET 2012'
_cell_angle_alpha 90.00
_cell_angle_beta 103.007(7)
_cell_angle_gamma 90.00
_cell_formula_units_Z 4
_cell_length_a 11.392(6)
_cell_length_b 21.888(11)
_cell_length_c 22.235(11)
_cell_measurement_reflns_used 7914
_cell_measurement_temperature 100(2)
_cell_measurement_theta_max 31.63
_cell_measurement_theta_min 2.61
_cell_volume 5402(5)
_computing_cell_refinement
;
SAINT (Bruker AXS, 1997-2008). Includes estimated systematic errors
 of the unit cell constants from Monte Carlo simulations.
;
_computing_data_collection 'SMART-5.631 (Bruker AXS, 2003)'
_computing_data_reduction 'SAINT (Bruker AXS, 1997-2008)'
_computing_publication_material 'SHELXL-97 (Sheldrick, 1997)'
_computing_structure_refinement 'SHELXL-97 (Sheldrick, 1997)'
_computing_structure_solution 'SUPERFLIP (Palatinus, 2007-2009)'
_diffrn_ambient_environment 'perfluoro polyether oil'
_diffrn_ambient_temperature 100(2)
_diffrn_detector 'CCD plate'
_diffrn_detector_area_resol_mean 8.19
_diffrn_detector_type CCD-PXL-KAF2
_diffrn_measured_fraction_theta_full 0.991
_diffrn_measured_fraction_theta_max 0.955
_diffrn_measurement_device 'three-circle diffractometer'
_diffrn_measurement_device_type 'Bruker AXS Smart 1000'
_diffrn_measurement_method '\f- and \w-scans'
_diffrn_measurement_specimen_support 'polyimid foil'
_diffrn_radiation_monochromator graphite
_diffrn_radiation_probe x-ray
_diffrn_radiation_type MoK\a
_diffrn_radiation_wavelength 0.71073
_diffrn_reflns_av_R_equivalents 0.0445
_diffrn_reflns_av_sigmaI/netI 0.0263
_diffrn_reflns_limit_h_max 16
_diffrn_reflns_limit_h_min -17
_diffrn_reflns_limit_k_max 32
_diffrn_reflns_limit_k_min 0
_diffrn_reflns_limit_l_max 33
_diffrn_reflns_limit_l_min 0
_diffrn_reflns_number 136919
_diffrn_reflns_theta_full 31.51
_diffrn_reflns_theta_max 32.28
_diffrn_reflns_theta_min 1.32
_diffrn_source 'fine-focus sealed tube (Mo)'
_exptl_absorpt_coefficient_mu 0.329
_exptl_absorpt_correction_T_max 0.7464
_exptl_absorpt_correction_T_min 0.6789
_exptl_absorpt_correction_type multi-scan
_exptl_absorpt_process_details
;
multi-scan from symmetry-related measurements (Blessing 1995)
SADABS (Sheldrick & Bruker AXS, 2004-2008)
;
_exptl_crystal_colour yellow
_exptl_crystal_density_diffrn 1.246
_exptl_crystal_density_method 'not measured'
_exptl_crystal_description block
_exptl_crystal_F_000 2152
_exptl_crystal_size_max 0.26
_exptl_crystal_size_mid 0.20
_exptl_crystal_size_min 0.12
_refine_diff_density_max 0.691
_refine_diff_density_min -0.404
_refine_diff_density_rms 0.070
_refine_ls_abs_structure_details 'Flack H D (1983), Acta Cryst. A39, 876-881'
_refine_ls_extinction_method none
_refine_ls_goodness_of_fit_ref 1.030
_refine_ls_hydrogen_treatment constr
_refine_ls_matrix_type full
_refine_ls_number_parameters 619
_refine_ls_number_reflns 18314
_refine_ls_number_restraints 14
_refine_ls_restrained_S_all 1.032
_refine_ls_R_factor_all 0.0485
_refine_ls_R_factor_gt 0.0359
_refine_ls_shift/su_max 0.001
_refine_ls_shift/su_mean 0.000
_refine_ls_structure_factor_coef Fsqd
_refine_ls_weighting_details 'calc w=1/[\s^2^(Fo^2^)+(0.0375P)^2^+4.1433P] where P=(Fo^2^+2Fc^2^)/3'
_refine_ls_weighting_scheme calc
_refine_ls_wR_factor_gt 0.0837
_refine_ls_wR_factor_ref 0.0925
_reflns_number_gt 15221
_reflns_number_total 18314
_reflns_threshold_expression >2sigma(I)
_cod_data_source_file om300143h_si_001.cif
_cod_data_source_block complex_2b
_cod_original_sg_symbol_H-M 'P 21/n'
_cod_database_code 4078147
_audit_block_refno 1217
_audit_block_usercomment tg607

loop_
_symmetry_equiv_pos_as_xyz
'x, y, z'
'-x+1/2, y+1/2, -z+1/2'
'-x, -y, -z'
'x-1/2, -y-1/2, z-1/2'

loop_
_atom_site_label
_atom_site_type_symbol
_atom_site_fract_x
_atom_site_fract_y
_atom_site_fract_z
_atom_site_U_iso_or_equiv
_atom_site_adp_type
_atom_site_occupancy
_atom_site_symmetry_multiplicity
_atom_site_calc_flag
_atom_site_refinement_flags
_atom_site_disorder_assembly
_atom_site_disorder_group
Zr Zr 0.645113(10) 0.214912(6) 0.178184(5) 0.01349(3) Uani 1 1 d . . .
S S 0.54701(3) 0.281074(15) 0.248718(14) 0.01670(6) Uani 1 1 d . . .
Si1 Si 0.41093(3) 0.107318(19) 0.147020(19) 0.02064(8) Uani 1 1 d . . .
Si2 Si 0.77852(3) 0.335152(18) 0.115282(18) 0.01870(7) Uani 1 1 d . . .
N1 N 0.54579(10) 0.13971(5) 0.13912(5) 0.0184(2) Uani 1 1 d . . .
N2 N 0.73566(10) 0.25943(5) 0.12052(5) 0.0169(2) Uani 1 1 d . . .
N3 N 0.48569(10) 0.25944(5) 0.10341(5) 0.0164(2) Uani 1 1 d . . .
N4 N 0.73240(10) 0.21397(5) 0.27727(5) 0.0163(2) Uani 1 1 d . . .
N5 N 0.83120(10) 0.18338(5) 0.31529(5) 0.0179(2) Uani 1 1 d . . .
N6 N 0.69423(10) 0.26614(5) 0.36415(5) 0.0178(2) Uani 1 1 d . . .
N7 N 0.80772(10) 0.14238(6) 0.18539(5) 0.0194(2) Uani 1 1 d . . .
C1 C 0.57046(13) 0.13383(7) 0.07683(7) 0.0208(3) Uani 1 1 d . . .
H1A H 0.5050 0.1091 0.0513 0.025 Uiso 1 1 calc R . .
H1B H 0.6461 0.1104 0.0808 0.025 Uiso 1 1 calc R . .
C2 C 0.58257(12) 0.19438(7) 0.04057(6) 0.0184(2) Uani 1 1 d . . .
C3 C 0.70899(12) 0.22554(7) 0.06150(6) 0.0189(2) Uani 1 1 d . . .
H3A H 0.7711 0.1934 0.0640 0.023 Uiso 1 1 calc R . .
H3B H 0.7187 0.2542 0.0285 0.023 Uiso 1 1 calc R . .
C4 C 0.57726(14) 0.17477(8) -0.02606(7) 0.0263(3) Uani 1 1 d . . .
H4A H 0.5011 0.1535 -0.0425 0.040 Uiso 1 1 calc R . .
H4B H 0.6447 0.1473 -0.0270 0.040 Uiso 1 1 calc R . .
H4C H 0.5826 0.2109 -0.0513 0.040 Uiso 1 1 calc R . .
C5 C 0.48285(11) 0.23817(6) 0.04560(6) 0.0175(2) Uani 1 1 d . . .
C6 C 0.39213(12) 0.25563(7) -0.00439(6) 0.0208(3) Uani 1 1 d . . .
H6 H 0.3902 0.2395 -0.0443 0.025 Uiso 1 1 calc R . .
C7 C 0.30468(12) 0.29645(7) 0.00410(7) 0.0226(3) Uani 1 1 d . . .
H7 H 0.2418 0.3083 -0.0297 0.027 Uiso 1 1 calc R . .
C8 C 0.31004(12) 0.31983(7) 0.06251(6) 0.0217(3) Uani 1 1 d . . .
H8 H 0.2528 0.3491 0.0693 0.026 Uiso 1 1 calc R . .
C9 C 0.40071(12) 0.29960(7) 0.11068(6) 0.0189(2) Uani 1 1 d . . .
H9 H 0.4031 0.3149 0.1509 0.023 Uiso 1 1 calc R . .
C10 C 0.38416(15) 0.12742(9) 0.22427(8) 0.0320(4) Uani 1 1 d . . .
H10A H 0.4444 0.1071 0.2565 0.048 Uiso 1 1 calc R . .
H10B H 0.3034 0.1139 0.2269 0.048 Uiso 1 1 calc R . .
H10C H 0.3906 0.1718 0.2301 0.048 Uiso 1 1 calc R . .
C11 C 0.28197(14) 0.13736(10) 0.08695(8) 0.0355(4) Uani 1 1 d . . .
H11A H 0.2711 0.1809 0.0942 0.053 Uiso 1 1 calc R . .
H11B H 0.2084 0.1151 0.0891 0.053 Uiso 1 1 calc R . .
H11C H 0.2988 0.1318 0.0460 0.053 Uiso 1 1 calc R . .
C12 C 0.41043(17) 0.02023(9) 0.14042(12) 0.0447(5) Uani 1 1 d . . .
C13 C 0.5109(2) -0.00785(11) 0.1896(2) 0.0944(14) Uani 1 1 d . . .
H13A H 0.5891 0.0054 0.1829 0.142 Uiso 1 1 calc R . .
H13B H 0.5055 -0.0525 0.1870 0.142 Uiso 1 1 calc R . .
H13C H 0.5027 0.0055 0.2305 0.142 Uiso 1 1 calc R . .
C14 C 0.28938(18) -0.00356(9) 0.15047(11) 0.0435(5) Uani 1 1 d . . .
H14A H 0.2804 0.0082 0.1917 0.065 Uiso 1 1 calc R . .
H14B H 0.2871 -0.0482 0.1468 0.065 Uiso 1 1 calc R . .
H14C H 0.2234 0.0141 0.1193 0.065 Uiso 1 1 calc R . .
C15 C 0.4208(3) -0.00118(12) 0.07598(18) 0.0958(14) Uani 1 1 d . . .
H15A H 0.3592 0.0192 0.0445 0.144 Uiso 1 1 calc R . .
H15B H 0.4090 -0.0455 0.0727 0.144 Uiso 1 1 calc R . .
H15C H 0.5009 0.0091 0.0697 0.144 Uiso 1 1 calc R . .
C16 C 0.77244(15) 0.37579(7) 0.18812(8) 0.0278(3) Uani 1 1 d . . .
H16A H 0.6900 0.3745 0.1943 0.042 Uiso 1 1 calc R . .
H16B H 0.7971 0.4184 0.1854 0.042 Uiso 1 1 calc R . .
H16C H 0.8270 0.3558 0.2230 0.042 Uiso 1 1 calc R . .
C17 C 0.67034(14) 0.37313(8) 0.04980(8) 0.0296(3) Uani 1 1 d . . .
H17A H 0.6840 0.3579 0.0105 0.044 Uiso 1 1 calc R . .
H17B H 0.6830 0.4174 0.0522 0.044 Uiso 1 1 calc R . .
H17C H 0.5875 0.3639 0.0525 0.044 Uiso 1 1 calc R . .
C18 C 0.93710(13) 0.34241(7) 0.10173(7) 0.0229(3) Uani 1 1 d . . .
C19 C 1.03143(13) 0.32948(9) 0.16144(8) 0.0298(3) Uani 1 1 d . . .
H19A H 1.0255 0.3606 0.1923 0.045 Uiso 1 1 calc R . .
H19B H 1.1122 0.3306 0.1529 0.045 Uiso 1 1 calc R . .
H19C H 1.0168 0.2890 0.1772 0.045 Uiso 1 1 calc R . .
C20 C 0.95706(16) 0.40763(9) 0.08074(10) 0.0366(4) Uani 1 1 d . . .
H20A H 0.9039 0.4152 0.0402 0.055 Uiso 1 1 calc R . .
H20B H 1.0411 0.4124 0.0779 0.055 Uiso 1 1 calc R . .
H20C H 0.9389 0.4369 0.1107 0.055 Uiso 1 1 calc R . .
C21 C 0.95749(15) 0.29760(9) 0.05191(8) 0.0311(3) Uani 1 1 d . . .
H21A H 0.9504 0.2556 0.0659 0.047 Uiso 1 1 calc R . .
H21B H 1.0382 0.3039 0.0444 0.047 Uiso 1 1 calc R . .
H21C H 0.8970 0.3048 0.0136 0.047 Uiso 1 1 calc R . .
C22 C 0.66902(11) 0.25301(6) 0.30673(6) 0.0156(2) Uani 1 1 d . . .
C23 C 0.94642(12) 0.20806(6) 0.31809(6) 0.0173(2) Uani 1 1 d . . .
C24 C 0.96269(13) 0.27104(7) 0.31631(6) 0.0212(3) Uani 1 1 d . . .
H24 H 0.8962 0.2977 0.3146 0.025 Uiso 1 1 calc R . .
C25 C 1.07599(14) 0.29497(7) 0.31708(7) 0.0250(3) Uani 1 1 d . . .
H25 H 1.0862 0.3380 0.3158 0.030 Uiso 1 1 calc R . .
C26 C 1.17422(13) 0.25694(8) 0.31974(7) 0.0272(3) Uani 1 1 d . . .
H26 H 1.2516 0.2736 0.3207 0.033 Uiso 1 1 calc R . .
C27 C 1.15774(13) 0.19419(8) 0.32102(8) 0.0281(3) Uani 1 1 d . . .
H27 H 1.2245 0.1677 0.3226 0.034 Uiso 1 1 calc R . .
C28 C 1.04515(13) 0.16952(7) 0.32000(7) 0.0231(3) Uani 1 1 d . . .
H28 H 1.0351 0.1265 0.3206 0.028 Uiso 1 1 calc R . .
C29 C 0.80728(12) 0.13701(6) 0.35403(6) 0.0188(2) Uani 1 1 d . . .
C30 C 0.89432(13) 0.11640(7) 0.40504(6) 0.0219(3) Uani 1 1 d . . .
H30 H 0.9733 0.1330 0.4130 0.026 Uiso 1 1 calc R . .
C31 C 0.86605(16) 0.07200(7) 0.44382(7) 0.0277(3) Uani 1 1 d . . .
H31 H 0.9261 0.0586 0.4782 0.033 Uiso 1 1 calc R . .
C32 C 0.75196(17) 0.04675(7) 0.43349(9) 0.0324(3) Uani 1 1 d . . .
H32 H 0.7331 0.0165 0.4605 0.039 Uiso 1 1 calc R . .
C33 C 0.66589(16) 0.06661(8) 0.38292(9) 0.0349(4) Uani 1 1 d . . .
H33 H 0.5873 0.0495 0.3750 0.042 Uiso 1 1 calc R . .
C34 C 0.69262(14) 0.11109(7) 0.34368(8) 0.0282(3) Uani 1 1 d . . .
H34 H 0.6321 0.1241 0.3093 0.034 Uiso 1 1 calc R . .
C35 C 0.61786(12) 0.30539(6) 0.38845(6) 0.0172(2) Uani 1 1 d . . .
C36 C 0.51682(12) 0.28165(6) 0.40654(6) 0.0185(2) Uani 1 1 d . . .
C37 C 0.45087(13) 0.31955(7) 0.43690(6) 0.0216(3) Uani 1 1 d . . .
H37 H 0.3822 0.3034 0.4490 0.026 Uiso 1 1 calc R . .
C38 C 0.48234(13) 0.38026(7) 0.45010(7) 0.0230(3) Uani 1 1 d . . .
C39 C 0.58006(13) 0.40344(7) 0.42964(7) 0.0227(3) Uani 1 1 d . . .
H39 H 0.6010 0.4452 0.4369 0.027 Uiso 1 1 calc R . .
C40 C 0.64823(12) 0.36726(6) 0.39875(6) 0.0199(2) Uani 1 1 d . . .
C41 C 0.47989(13) 0.21611(6) 0.39274(7) 0.0211(3) Uani 1 1 d . . .
H41A H 0.4622 0.2094 0.3480 0.032 Uiso 1 1 calc R . .
H41B H 0.4078 0.2073 0.4084 0.032 Uiso 1 1 calc R . .
H41C H 0.5456 0.1890 0.4128 0.032 Uiso 1 1 calc R . .
C42 C 0.41495(16) 0.41907(8) 0.48711(8) 0.0324(3) Uani 1 1 d . . .
H42A H 0.3308 0.4057 0.4793 0.049 Uiso 1 1 calc R . .
H42B H 0.4182 0.4620 0.4749 0.049 Uiso 1 1 calc R . .
H42C H 0.4520 0.4148 0.5312 0.049 Uiso 1 1 calc R . .
C43 C 0.75227(14) 0.39376(7) 0.37643(8) 0.0265(3) Uani 1 1 d . . .
H43A H 0.8244 0.3689 0.3918 0.040 Uiso 1 1 calc R . .
H43B H 0.7671 0.4357 0.3918 0.040 Uiso 1 1 calc R . .
H43C H 0.7333 0.3940 0.3312 0.040 Uiso 1 1 calc R . .
C44 C 0.79391(14) 0.08568(7) 0.20609(8) 0.0279(3) Uani 1 1 d . . .
H44 H 0.7214 0.0762 0.2184 0.034 Uiso 1 1 calc R . .
C45 C 0.88049(17) 0.04050(8) 0.21021(9) 0.0359(4) Uani 1 1 d . . .
H45 H 0.8675 0.0009 0.2251 0.043 Uiso 1 1 calc R . .
C46 C 0.98590(17) 0.05402(9) 0.19236(9) 0.0395(4) Uani 1 1 d . . .
H46 H 1.0462 0.0237 0.1940 0.047 Uiso 1 1 calc R . .
C47 C 1.00215(16) 0.11212(10) 0.17217(8) 0.0365(4) Uani 1 1 d . . .
H47 H 1.0744 0.1227 0.1601 0.044 Uiso 1 1 calc R . .
C48 C 0.91149(13) 0.15527(8) 0.16962(7) 0.0254(3) Uani 1 1 d . . .
H48 H 0.9238 0.1955 0.1561 0.030 Uiso 1 1 calc R . .
C52 C 0.23657(17) 0.47598(8) 0.17669(9) 0.0346(4) Uani 1 1 d D . .
H52 H 0.1615 0.4761 0.1886 0.042 Uiso 1 1 calc R A 1
C54 C 0.3635(2) 0.51367(9) 0.11230(9) 0.0420(4) Uani 1 1 d D . .
H54 H 0.3757 0.5393 0.0798 0.050 Uiso 1 1 calc R B 1
C55 C 0.4547(2) 0.47616(9) 0.14206(10) 0.0424(4) Uani 1 1 d D D .
H55 H 0.5300 0.4762 0.1304 0.051 Uiso 1 1 calc R . .
C56 C 0.43711(17) 0.43843(8) 0.18876(9) 0.0353(4) Uani 1 1 d D . .
H56 H 0.5006 0.4125 0.2091 0.042 Uiso 1 1 calc R C 1
C51A C 0.32781(16) 0.43771(7) 0.20646(8) 0.0309(3) Uani 0.430(5) 1 d PD D 1
C53A C 0.25359(18) 0.51444(8) 0.12935(9) 0.0371(4) Uani 0.430(5) 1 d PD D 1
H53A H 0.1908 0.5408 0.1091 0.045 Uiso 0.430(5) 1 calc PR D 1
C57A C 0.3139(4) 0.39437(17) 0.25667(18) 0.0308(10) Uani 0.430(5) 1 d PD D 1
H57A H 0.3892 0.3718 0.2712 0.046 Uiso 0.430(5) 1 calc PR D 1
H57B H 0.2485 0.3656 0.2406 0.046 Uiso 0.430(5) 1 calc PR D 1
H57C H 0.2949 0.4174 0.2910 0.046 Uiso 0.430(5) 1 calc PR D 1
C51B C 0.32781(16) 0.43771(7) 0.20646(8) 0.0309(3) Uani 0.570(5) 1 d PD D 2
H51B H 0.3159 0.4114 0.2385 0.037 Uiso 0.570(5) 1 calc PR D 2
C53B C 0.25359(18) 0.51444(8) 0.12935(9) 0.0371(4) Uani 0.570(5) 1 d PD D 2
C57B C 0.1605(3) 0.55607(16) 0.09509(16) 0.0385(8) Uani 0.570(5) 1 d PD D 2
H57D H 0.0876 0.5526 0.1112 0.058 Uiso 0.570(5) 1 calc PR D 2
H57E H 0.1418 0.5451 0.0512 0.058 Uiso 0.570(5) 1 calc PR D 2
H57F H 0.1903 0.5982 0.1000 0.058 Uiso 0.570(5) 1 calc PR D 2

loop_
_atom_site_aniso_label
_atom_site_aniso_U_11
_atom_site_aniso_U_22
_atom_site_aniso_U_33
_atom_site_aniso_U_23
_atom_site_aniso_U_13
_atom_site_aniso_U_12
Zr 0.01115(5) 0.01653(6) 0.01201(6) -0.00153(4) 0.00099(4) 0.00046(4)
S 0.01567(13) 0.02131(14) 0.01166(13) -0.00069(11) -0.00002(10) 0.00473(11)
Si1 0.01604(16) 0.02321(18) 0.02281(18) -0.00640(14) 0.00468(14) -0.00395(13)
Si2 0.01525(16) 0.02167(17) 0.01905(17) -0.00001(13) 0.00357(13) -0.00147(13)
N1 0.0153(5) 0.0209(5) 0.0187(5) -0.0042(4) 0.0035(4) -0.0013(4)
N2 0.0137(5) 0.0226(5) 0.0139(5) -0.0029(4) 0.0018(4) -0.0004(4)
N3 0.0132(5) 0.0219(5) 0.0134(5) -0.0021(4) 0.0013(4) 0.0003(4)
N4 0.0138(5) 0.0203(5) 0.0130(5) 0.0008(4) -0.0008(4) 0.0041(4)
N5 0.0133(5) 0.0224(5) 0.0160(5) 0.0026(4) -0.0008(4) 0.0031(4)
N6 0.0163(5) 0.0229(5) 0.0131(5) -0.0005(4) 0.0011(4) 0.0023(4)
N7 0.0163(5) 0.0221(5) 0.0184(5) -0.0031(4) 0.0012(4) 0.0030(4)
C1 0.0184(6) 0.0234(6) 0.0207(6) -0.0071(5) 0.0048(5) -0.0020(5)
C2 0.0151(5) 0.0257(6) 0.0139(5) -0.0054(5) 0.0020(4) 0.0001(5)
C3 0.0152(5) 0.0269(7) 0.0148(5) -0.0026(5) 0.0040(4) 0.0001(5)
C4 0.0233(7) 0.0390(8) 0.0161(6) -0.0110(6) 0.0031(5) 0.0006(6)
C5 0.0143(5) 0.0233(6) 0.0141(5) -0.0029(5) 0.0017(4) -0.0009(4)
C6 0.0165(6) 0.0308(7) 0.0136(6) -0.0011(5) 0.0004(4) -0.0005(5)
C7 0.0147(6) 0.0339(7) 0.0170(6) 0.0027(5) -0.0011(5) 0.0005(5)
C8 0.0158(6) 0.0294(7) 0.0187(6) 0.0017(5) 0.0011(5) 0.0044(5)
C9 0.0160(6) 0.0248(6) 0.0150(6) -0.0013(5) 0.0016(4) 0.0030(5)
C10 0.0257(7) 0.0465(10) 0.0255(7) -0.0079(7) 0.0091(6) -0.0127(7)
C11 0.0185(7) 0.0562(11) 0.0291(8) -0.0003(8) -0.0003(6) -0.0104(7)
C12 0.0326(9) 0.0270(8) 0.0803(16) -0.0152(9) 0.0246(10) -0.0118(7)
C13 0.0400(13) 0.0254(10) 0.206(4) 0.0206(16) 0.0017(18) -0.0049(9)
C14 0.0373(10) 0.0354(9) 0.0611(13) -0.0127(9) 0.0182(9) -0.0183(8)
C15 0.125(3) 0.0472(14) 0.152(3) -0.0623(18) 0.108(3) -0.0479(16)
C16 0.0268(7) 0.0278(7) 0.0309(8) -0.0080(6) 0.0112(6) -0.0036(6)
C17 0.0237(7) 0.0282(7) 0.0343(8) 0.0093(6) 0.0010(6) -0.0014(6)
C18 0.0179(6) 0.0300(7) 0.0208(6) -0.0008(5) 0.0046(5) -0.0054(5)
C19 0.0177(6) 0.0435(9) 0.0270(7) -0.0030(7) 0.0027(5) -0.0043(6)
C20 0.0262(8) 0.0361(9) 0.0483(11) 0.0075(8) 0.0102(7) -0.0092(7)
C21 0.0225(7) 0.0463(9) 0.0273(8) -0.0086(7) 0.0117(6) -0.0079(6)
C22 0.0138(5) 0.0179(5) 0.0141(5) 0.0010(4) 0.0010(4) 0.0004(4)
C23 0.0144(5) 0.0238(6) 0.0123(5) -0.0002(4) 0.0000(4) 0.0017(4)
C24 0.0191(6) 0.0244(6) 0.0189(6) 0.0021(5) 0.0016(5) 0.0020(5)
C25 0.0233(7) 0.0281(7) 0.0217(7) 0.0029(5) 0.0014(5) -0.0026(5)
C26 0.0173(6) 0.0384(8) 0.0240(7) 0.0027(6) 0.0008(5) -0.0030(6)
C27 0.0163(6) 0.0359(8) 0.0307(8) 0.0011(6) 0.0025(5) 0.0036(6)
C28 0.0178(6) 0.0259(7) 0.0245(7) -0.0009(5) 0.0021(5) 0.0043(5)
C29 0.0190(6) 0.0191(6) 0.0176(6) -0.0004(5) 0.0026(5) 0.0033(5)
C30 0.0238(6) 0.0218(6) 0.0184(6) 0.0010(5) 0.0016(5) 0.0032(5)
C31 0.0358(8) 0.0235(7) 0.0229(7) 0.0042(5) 0.0044(6) 0.0059(6)
C32 0.0388(9) 0.0223(7) 0.0385(9) 0.0089(6) 0.0137(7) 0.0030(6)
C33 0.0285(8) 0.0264(8) 0.0500(11) 0.0093(7) 0.0088(7) -0.0027(6)
C34 0.0204(7) 0.0270(7) 0.0341(8) 0.0064(6) -0.0001(6) -0.0007(5)
C35 0.0165(5) 0.0224(6) 0.0111(5) -0.0005(4) -0.0002(4) 0.0025(4)
C36 0.0191(6) 0.0221(6) 0.0135(5) -0.0006(4) 0.0018(4) 0.0000(5)
C37 0.0199(6) 0.0265(7) 0.0187(6) 0.0005(5) 0.0048(5) 0.0006(5)
C38 0.0241(7) 0.0260(7) 0.0190(6) -0.0021(5) 0.0053(5) 0.0040(5)
C39 0.0250(7) 0.0214(6) 0.0207(6) -0.0014(5) 0.0031(5) 0.0008(5)
C40 0.0185(6) 0.0229(6) 0.0171(6) 0.0013(5) 0.0015(5) 0.0009(5)
C41 0.0189(6) 0.0237(6) 0.0197(6) -0.0017(5) 0.0024(5) -0.0022(5)
C42 0.0362(9) 0.0314(8) 0.0333(8) -0.0057(7) 0.0154(7) 0.0043(7)
C43 0.0238(7) 0.0260(7) 0.0308(8) 0.0004(6) 0.0081(6) -0.0022(5)
C44 0.0231(7) 0.0223(7) 0.0351(8) -0.0007(6) -0.0005(6) 0.0027(5)
C45 0.0365(9) 0.0263(8) 0.0398(9) -0.0032(7) -0.0023(7) 0.0106(7)
C46 0.0370(9) 0.0469(10) 0.0323(9) -0.0025(8) 0.0032(7) 0.0262(8)
C47 0.0257(8) 0.0565(11) 0.0287(8) 0.0056(8) 0.0092(6) 0.0189(7)
C48 0.0192(6) 0.0359(8) 0.0210(6) 0.0023(6) 0.0044(5) 0.0071(6)
C52 0.0317(8) 0.0338(9) 0.0365(9) 0.0000(7) 0.0037(7) -0.0054(7)
C54 0.0567(12) 0.0361(9) 0.0341(9) -0.0024(7) 0.0123(8) -0.0192(9)
C55 0.0481(11) 0.0356(9) 0.0478(11) -0.0100(8) 0.0200(9) -0.0086(8)
C56 0.0386(9) 0.0247(7) 0.0432(10) -0.0083(7) 0.0107(8) -0.0020(7)
C51A 0.0376(9) 0.0241(7) 0.0301(8) -0.0021(6) 0.0057(7) -0.0061(6)
C53A 0.0393(9) 0.0299(8) 0.0364(9) 0.0001(7) -0.0034(7) -0.0063(7)
C57A 0.0319(19) 0.0281(18) 0.036(2) 0.0002(15) 0.0149(16) -0.0002(14)
C51B 0.0376(9) 0.0241(7) 0.0301(8) -0.0021(6) 0.0057(7) -0.0061(6)
C53B 0.0393(9) 0.0299(8) 0.0364(9) 0.0001(7) -0.0034(7) -0.0063(7)
C57B 0.0283(15) 0.0399(17) 0.0442(19) 0.0076(14) 0.0018(13) 0.0007(12)

loop_
_atom_type_symbol
_atom_type_description
_atom_type_scat_dispersion_real
_atom_type_scat_dispersion_imag
_atom_type_scat_source
C C 0.0033 0.0016 'International Tables Vol C Tables 4.2.6.8 and 6.1.1.4'
H H 0.0000 0.0000 'International Tables Vol C Tables 4.2.6.8 and 6.1.1.4'
N N 0.0061 0.0033 'International Tables Vol C Tables 4.2.6.8 and 6.1.1.4'
S S 0.1246 0.1234 'International Tables Vol C Tables 4.2.6.8 and 6.1.1.4'
Si Si 0.0817 0.0704 'International Tables Vol C Tables 4.2.6.8 and 6.1.1.4'
Zr Zr -2.9673 0.5597 'International Tables Vol C Tables 4.2.6.8 and 6.1.1.4'

loop_
_geom_angle_atom_site_label_1
_geom_angle_atom_site_label_2
_geom_angle_atom_site_label_3
_geom_angle
N2 Zr N1 114.63(5)
N2 Zr N4 116.73(5)
N1 Zr N4 119.48(5)
N2 Zr N3 77.40(5)
N1 Zr N3 76.91(5)
N4 Zr N3 143.57(4)
N2 Zr N7 82.45(5)
N1 Zr N7 81.04(6)
N4 Zr N7 76.17(4)
N3 Zr N7 140.25(4)
N2 Zr S 117.42(5)
N1 Zr S 115.59(4)
N4 Zr S 63.59(4)
N3 Zr S 80.04(4)
N7 Zr S 139.65(3)
N2 Zr C1 84.52(5)
N1 Zr C1 30.15(4)
N4 Zr C1 140.67(5)
N3 Zr C1 69.91(5)
N7 Zr C1 74.38(5)
S Zr C1 137.92(4)
N2 Zr C3 29.74(4)
N1 Zr C3 84.88(5)
N4 Zr C3 139.34(5)
N3 Zr C3 69.04(5)
N7 Zr C3 76.45(4)
S Zr C3 138.02(4)
C1 Zr C3 54.78(5)
C22 S Zr 82.63(6)
N1 Si1 C10 109.20(7)
N1 Si1 C11 110.80(8)
C10 Si1 C11 108.08(9)
N1 Si1 C12 112.75(7)
C10 Si1 C12 107.94(10)
C11 Si1 C12 107.92(10)
N2 Si2 C16 109.32(7)
N2 Si2 C17 109.20(7)
C16 Si2 C17 108.46(9)
N2 Si2 C18 112.39(6)
C16 Si2 C18 108.67(7)
C17 Si2 C18 108.73(8)
C1 N1 Si1 114.70(9)
C1 N1 Zr 105.10(8)
Si1 N1 Zr 133.90(7)
C3 N2 Si2 115.06(9)
C3 N2 Zr 106.45(9)
Si2 N2 Zr 132.78(6)
C9 N3 C5 118.21(11)
C9 N3 Zr 129.90(9)
C5 N3 Zr 111.86(9)
C22 N4 N5 116.22(11)
C22 N4 Zr 107.64(8)
N5 N4 Zr 136.13(8)
C29 N5 C23 124.11(11)
C29 N5 N4 118.21(11)
C23 N5 N4 116.96(11)
C22 N6 C35 119.98(11)
C48 N7 C44 117.57(13)
C48 N7 Zr 123.62(10)
C44 N7 Zr 118.80(10)
N1 C1 C2 117.61(11)
N1 C1 Zr 44.75(6)
C2 C1 Zr 80.52(8)
N1 C1 H1A 107.9
C2 C1 H1A 107.9
Zr C1 H1A 147.9
N1 C1 H1B 107.9
C2 C1 H1B 107.9
Zr C1 H1B 98.9
H1A C1 H1B 107.2
C5 C2 C4 112.53(11)
C5 C2 C3 110.99(12)
C4 C2 C3 104.07(11)
C5 C2 C1 110.04(11)
C4 C2 C1 105.72(12)
C3 C2 C1 113.28(11)
N2 C3 C2 118.28(11)
N2 C3 Zr 43.80(6)
C2 C3 Zr 80.17(7)
N2 C3 H3A 107.7
C2 C3 H3A 107.7
Zr C3 H3A 102.4
N2 C3 H3B 107.7
C2 C3 H3B 107.7
Zr C3 H3B 144.9
H3A C3 H3B 107.1
C2 C4 H4A 109.5
C2 C4 H4B 109.5
H4A C4 H4B 109.5
C2 C4 H4C 109.5
H4A C4 H4C 109.5
H4B C4 H4C 109.5
N3 C5 C6 121.11(13)
N3 C5 C2 115.39(11)
C6 C5 C2 123.49(12)
C7 C6 C5 119.82(13)
C7 C6 H6 120.1
C5 C6 H6 120.1
C6 C7 C8 119.08(13)
C6 C7 H7 120.5
C8 C7 H7 120.5
C9 C8 C7 118.41(13)
C9 C8 H8 120.8
C7 C8 H8 120.8
N3 C9 C8 123.30(13)
N3 C9 H9 118.4
C8 C9 H9 118.4
Si1 C10 H10A 109.5
Si1 C10 H10B 109.5
H10A C10 H10B 109.5
Si1 C10 H10C 109.5
H10A C10 H10C 109.5
H10B C10 H10C 109.5
Si1 C11 H11A 109.5
Si1 C11 H11B 109.5
H11A C11 H11B 109.5
Si1 C11 H11C 109.5
H11A C11 H11C 109.5
H11B C11 H11C 109.5
C13 C12 C14 108.2(2)
C13 C12 C15 110.1(3)
C14 C12 C15 106.99(18)
C13 C12 Si1 111.01(15)
C14 C12 Si1 108.30(13)
C15 C12 Si1 112.09(18)
C12 C13 H13A 109.5
C12 C13 H13B 109.5
H13A C13 H13B 109.5
C12 C13 H13C 109.5
H13A C13 H13C 109.5
H13B C13 H13C 109.5
C12 C14 H14A 109.5
C12 C14 H14B 109.5
H14A C14 H14B 109.5
C12 C14 H14C 109.5
H14A C14 H14C 109.5
H14B C14 H14C 109.5
C12 C15 H15A 109.5
C12 C15 H15B 109.5
H15A C15 H15B 109.5
C12 C15 H15C 109.5
H15A C15 H15C 109.5
H15B C15 H15C 109.5
Si2 C16 H16A 109.5
Si2 C16 H16B 109.5
H16A C16 H16B 109.5
Si2 C16 H16C 109.5
H16A C16 H16C 109.5
H16B C16 H16C 109.5
Si2 C17 H17A 109.5
Si2 C17 H17B 109.5
H17A C17 H17B 109.5
Si2 C17 H17C 109.5
H17A C17 H17C 109.5
H17B C17 H17C 109.5
C20 C18 C19 108.17(13)
C20 C18 C21 108.54(14)
C19 C18 C21 108.42(14)
C20 C18 Si2 109.67(11)
C19 C18 Si2 110.63(11)
C21 C18 Si2 111.34(10)
C18 C19 H19A 109.5
C18 C19 H19B 109.5
H19A C19 H19B 109.5
C18 C19 H19C 109.5
H19A C19 H19C 109.5
H19B C19 H19C 109.5
C18 C20 H20A 109.5
C18 C20 H20B 109.5
H20A C20 H20B 109.5
C18 C20 H20C 109.5
H20A C20 H20C 109.5
H20B C20 H20C 109.5
C18 C21 H21A 109.5
C18 C21 H21B 109.5
H21A C21 H21B 109.5
C18 C21 H21C 109.5
H21A C21 H21C 109.5
H21B C21 H21C 109.5
N6 C22 N4 126.28(12)
N6 C22 S 127.62(11)
N4 C22 S 106.10(9)
C24 C23 C28 119.11(13)
C24 C23 N5 120.49(12)
C28 C23 N5 120.35(13)
C25 C24 C23 120.13(13)
C25 C24 H24 119.9
C23 C24 H24 119.9
C26 C25 C24 120.88(15)
C26 C25 H25 119.6
C24 C25 H25 119.6
C25 C26 C27 118.95(14)
C25 C26 H26 120.5
C27 C26 H26 120.5
C28 C27 C26 120.93(14)
C28 C27 H27 119.5
C26 C27 H27 119.5
C27 C28 C23 119.99(15)
C27 C28 H28 120.0
C23 C28 H28 120.0
C34 C29 N5 119.94(12)
C34 C29 C30 117.90(14)
N5 C29 C30 122.12(13)
C31 C30 C29 120.54(14)
C31 C30 H30 119.7
C29 C30 H30 119.7
C32 C31 C30 121.25(15)
C32 C31 H31 119.4
C30 C31 H31 119.4
C31 C32 C33 118.45(15)
C31 C32 H32 120.8
C33 C32 H32 120.8
C32 C33 C34 121.05(16)
C32 C33 H33 119.5
C34 C33 H33 119.5
C33 C34 C29 120.80(15)
C33 C34 H34 119.6
C29 C34 H34 119.6
C36 C35 C40 119.92(12)
C36 C35 N6 120.02(13)
C40 C35 N6 119.89(13)
C37 C36 C35 119.09(13)
C37 C36 C41 120.64(13)
C35 C36 C41 120.27(12)
C38 C37 C36 122.03(14)
C38 C37 H37 119.0
C36 C37 H37 119.0
C39 C38 C37 117.86(13)
C39 C38 C42 121.12(14)
C37 C38 C42 121.00(14)
C38 C39 C40 122.01(14)
C38 C39 H39 119.0
C40 C39 H39 119.0
C39 C40 C35 118.97(13)
C39 C40 C43 120.84(13)
C35 C40 C43 120.18(13)
C36 C41 H41A 109.5
C36 C41 H41B 109.5
H41A C41 H41B 109.5
C36 C41 H41C 109.5
H41A C41 H41C 109.5
H41B C41 H41C 109.5
C38 C42 H42A 109.5
C38 C42 H42B 109.5
H42A C42 H42B 109.5
C38 C42 H42C 109.5
H42A C42 H42C 109.5
H42B C42 H42C 109.5
C40 C43 H43A 109.5
C40 C43 H43B 109.5
H43A C43 H43B 109.5
C40 C43 H43C 109.5
H43A C43 H43C 109.5
H43B C43 H43C 109.5
N7 C44 C45 123.03(17)
N7 C44 H44 118.5
C45 C44 H44 118.5
C46 C45 C44 118.75(18)
C46 C45 H45 120.6
C44 C45 H45 120.6
C47 C46 C45 118.85(15)
C47 C46 H46 120.6
C45 C46 H46 120.6
C46 C47 C48 119.20(17)
C46 C47 H47 120.4
C48 C47 H47 120.4
N7 C48 C47 122.57(16)
N7 C48 H48 118.7
C47 C48 H48 118.7
C51A C52 C53A 120.65(18)
C51A C52 H52 119.7
C53A C52 H52 119.7
C55 C54 C53A 120.50(18)
C55 C54 H54 119.8
C53A C54 H54 119.8
C54 C55 C56 120.01(19)
C54 C55 H55 120.0
C56 C55 H55 120.0
C55 C56 C51A 120.86(19)
C55 C56 H56 119.6
C51A C56 H56 119.6
C52 C51A C56 118.90(17)
C52 C51A C57A 123.1(2)
C56 C51A C57A 118.0(2)
C54 C53A C52 119.07(18)
C54 C53A H53A 120.5
C52 C53A H53A 120.5
C51A C57A H57A 109.5
C51A C57A H57B 109.5
H57A C57A H57B 109.5
C51A C57A H57C 109.5
H57A C57A H57C 109.5
H57B C57A H57C 109.5
H57D C57B H57E 109.5
H57D C57B H57F 109.5
H57E C57B H57F 109.5

loop_
_geom_bond_atom_site_label_1
_geom_bond_atom_site_label_2
_geom_bond_distance
Zr N2 2.0622(13)
Zr N1 2.0740(13)
Zr N4 2.2039(15)
Zr N3 2.3777(13)
Zr N7 2.4175(14)
Zr S 2.5680(8)
Zr C1 2.8441(17)
Zr C3 2.8573(19)
S C22 1.7793(14)
Si1 N1 1.7365(14)
Si1 C10 1.8636(19)
Si1 C11 1.8686(19)
Si1 C12 1.912(2)
Si2 N2 1.7391(15)
Si2 C16 1.8626(18)
Si2 C17 1.8768(17)
Si2 C18 1.9039(17)
N1 C1 1.4795(19)
N2 C3 1.4781(18)
N3 C9 1.3441(18)
N3 C5 1.3607(17)
N4 C22 1.3760(17)
N4 N5 1.4147(15)
N5 C29 1.3971(18)
N5 C23 1.4077(18)
N6 C22 1.2767(17)
N6 C35 1.4137(18)
N7 C48 1.337(2)
N7 C44 1.345(2)
C1 C2 1.573(2)
C1 H1A 0.9900
C1 H1B 0.9900
C2 C5 1.5097(19)
C2 C4 1.530(2)
C2 C3 1.567(2)
C3 H3A 0.9900
C3 H3B 0.9900
C4 H4A 0.9800
C4 H4B 0.9800
C4 H4C 0.9800
C5 C6 1.3901(19)
C6 C7 1.382(2)
C6 H6 0.9500
C7 C8 1.384(2)
C7 H7 0.9500
C8 C9 1.3828(19)
C8 H8 0.9500
C9 H9 0.9500
C10 H10A 0.9800
C10 H10B 0.9800
C10 H10C 0.9800
C11 H11A 0.9800
C11 H11B 0.9800
C11 H11C 0.9800
C12 C13 1.523(4)
C12 C14 1.537(3)
C12 C15 1.537(4)
C13 H13A 0.9800
C13 H13B 0.9800
C13 H13C 0.9800
C14 H14A 0.9800
C14 H14B 0.9800
C14 H14C 0.9800
C15 H15A 0.9800
C15 H15B 0.9800
C15 H15C 0.9800
C16 H16A 0.9800
C16 H16B 0.9800
C16 H16C 0.9800
C17 H17A 0.9800
C17 H17B 0.9800
C17 H17C 0.9800
C18 C20 1.535(2)
C18 C19 1.535(2)
C18 C21 1.536(2)
C19 H19A 0.9800
C19 H19B 0.9800
C19 H19C 0.9800
C20 H20A 0.9800
C20 H20B 0.9800
C20 H20C 0.9800
C21 H21A 0.9800
C21 H21B 0.9800
C21 H21C 0.9800
C23 C24 1.393(2)
C23 C28 1.3990(19)
C24 C25 1.390(2)
C24 H24 0.9500
C25 C26 1.385(2)
C25 H25 0.9500
C26 C27 1.387(3)
C26 H26 0.9500
C27 C28 1.387(2)
C27 H27 0.9500
C28 H28 0.9500
C29 C34 1.395(2)
C29 C30 1.4025(19)
C30 C31 1.384(2)
C30 H30 0.9500
C31 C32 1.383(3)
C31 H31 0.9500
C32 C33 1.385(3)
C32 H32 0.9500
C33 C34 1.386(2)
C33 H33 0.9500
C34 H34 0.9500
C35 C36 1.402(2)
C35 C40 1.404(2)
C36 C37 1.391(2)
C36 C41 1.507(2)
C37 C38 1.390(2)
C37 H37 0.9500
C38 C39 1.390(2)
C38 C42 1.508(2)
C39 C40 1.394(2)
C39 H39 0.9500
C40 C43 1.501(2)
C41 H41A 0.9800
C41 H41B 0.9800
C41 H41C 0.9800
C42 H42A 0.9800
C42 H42B 0.9800
C42 H42C 0.9800
C43 H43A 0.9800
C43 H43B 0.9800
C43 H43C 0.9800
C44 C45 1.385(2)
C44 H44 0.9500
C45 C46 1.379(3)
C45 H45 0.9500
C46 C47 1.375(3)
C46 H46 0.9500
C47 C48 1.391(2)
C47 H47 0.9500
C48 H48 0.9500
C52 C51A 1.382(3)
C52 C53A 1.395(3)
C52 H52 0.9500
C54 C55 1.371(3)
C54 C53A 1.388(3)
C54 H54 0.9500
C55 C56 1.376(3)
C55 H55 0.9500
C56 C51A 1.388(3)
C56 H56 0.9500
C51A C57A 1.500(4)
C53A H53A 0.9500
C57A H57A 0.9800
C57A H57B 0.9800
C57A H57C 0.9800
C57B H57D 0.9800
C57B H57E 0.9800
C57B H57F 0.9800

loop_
_geom_torsion_atom_site_label_1
_geom_torsion_atom_site_label_2
_geom_torsion_atom_site_label_3
_geom_torsion_atom_site_label_4
_geom_torsion
N2 Zr S C22 -106.81(6)
N1 Zr S C22 112.93(6)
N4 Zr S C22 1.13(5)
N3 Zr S C22 -176.88(5)
N7 Zr S C22 5.65(6)
C1 Zr S C22 138.74(6)
C3 Zr S C22 -134.46(6)
C10 Si1 N1 C1 -172.66(11)
C11 Si1 N1 C1 -53.72(13)
C12 Si1 N1 C1 67.37(13)
C10 Si1 N1 Zr -25.46(12)
C11 Si1 N1 Zr 93.48(12)
C12 Si1 N1 Zr -145.44(11)
N2 Zr N1 C1 3.11(10)
N4 Zr N1 C1 -142.73(8)
N3 Zr N1 C1 72.43(9)
N7 Zr N1 C1 -74.26(9)
S Zr N1 C1 144.48(7)
C3 Zr N1 C1 2.79(8)
N2 Zr N1 Si1 -146.25(9)
N4 Zr N1 Si1 67.92(11)
N3 Zr N1 Si1 -76.92(10)
N7 Zr N1 Si1 136.39(10)
S Zr N1 Si1 -4.87(10)
C1 Zr N1 Si1 -149.35(15)
C3 Zr N1 Si1 -146.56(10)
C16 Si2 N2 C3 166.42(10)
C17 Si2 N2 C3 47.90(11)
C18 Si2 N2 C3 -72.83(10)
C16 Si2 N2 Zr 17.25(11)
C17 Si2 N2 Zr -101.26(10)
C18 Si2 N2 Zr 138.01(8)
N1 Zr N2 C3 -0.63(10)
N4 Zr N2 C3 146.19(8)
N3 Zr N2 C3 -69.67(8)
N7 Zr N2 C3 75.86(9)
S Zr N2 C3 -141.26(7)
C1 Zr N2 C3 0.94(8)
N1 Zr N2 Si2 150.41(8)
N4 Zr N2 Si2 -62.77(9)
N3 Zr N2 Si2 81.37(9)
N7 Zr N2 Si2 -133.10(9)
S Zr N2 Si2 9.78(9)
C1 Zr N2 Si2 151.98(9)
C3 Zr N2 Si2 151.04(14)
N2 Zr N3 C9 -120.53(13)
N1 Zr N3 C9 120.11(13)
N4 Zr N3 C9 -2.29(16)
N7 Zr N3 C9 178.13(11)
S Zr N3 C9 0.70(11)
C1 Zr N3 C9 150.76(13)
C3 Zr N3 C9 -150.41(13)
N2 Zr N3 C5 61.25(10)
N1 Zr N3 C5 -58.11(9)
N4 Zr N3 C5 179.48(8)
N7 Zr N3 C5 -0.09(12)
S Zr N3 C5 -177.52(9)
C1 Zr N3 C5 -27.46(9)
C3 Zr N3 C5 31.37(9)
N2 Zr N4 C22 107.48(9)
N1 Zr N4 C22 -107.38(9)
N3 Zr N4 C22 1.77(13)
N7 Zr N4 C22 -178.51(9)
S Zr N4 C22 -1.52(7)
C1 Zr N4 C22 -136.06(8)
C3 Zr N4 C22 132.56(9)
N2 Zr N4 N5 -73.95(14)
N1 Zr N4 N5 71.19(14)
N3 Zr N4 N5 -179.66(10)
N7 Zr N4 N5 0.06(12)
S Zr N4 N5 177.05(13)
C1 Zr N4 N5 42.52(15)
C3 Zr N4 N5 -48.87(15)
C22 N4 N5 C29 71.77(16)
Zr N4 N5 C29 -106.72(14)
C22 N4 N5 C23 -98.94(14)
Zr N4 N5 C23 82.58(15)
N2 Zr N7 C48 17.85(11)
N1 Zr N7 C48 134.37(12)
N4 Zr N7 C48 -102.14(12)
N3 Zr N7 C48 77.60(13)
S Zr N7 C48 -106.31(11)
C1 Zr N7 C48 104.24(12)
C3 Zr N7 C48 47.51(11)
N2 Zr N7 C44 -161.83(11)
N1 Zr N7 C44 -45.31(11)
N4 Zr N7 C44 78.18(11)
N3 Zr N7 C44 -102.08(12)
S Zr N7 C44 74.01(12)
C1 Zr N7 C44 -75.44(11)
C3 Zr N7 C44 -132.17(11)
Si1 N1 C1 C2 118.47(11)
Zr N1 C1 C2 -37.68(13)
Si1 N1 C1 Zr 156.15(12)
N2 Zr C1 N1 -177.16(9)
N4 Zr C1 N1 56.28(11)
N3 Zr C1 N1 -98.60(9)
N7 Zr C1 N1 99.17(9)
S Zr C1 N1 -51.43(10)
C3 Zr C1 N1 -176.59(10)
N2 Zr C1 C2 -30.48(7)
N1 Zr C1 C2 146.69(12)
N4 Zr C1 C2 -157.03(7)
N3 Zr C1 C2 48.09(7)
N7 Zr C1 C2 -114.14(8)
S Zr C1 C2 95.26(7)
C3 Zr C1 C2 -29.91(7)
N1 C1 C2 C5 -45.06(15)
Zr C1 C2 C5 -70.94(9)
N1 C1 C2 C4 -166.83(11)
Zr C1 C2 C4 167.30(9)
N1 C1 C2 C3 79.84(15)
Zr C1 C2 C3 53.96(9)
Si2 N2 C3 C2 -124.13(11)
Zr N2 C3 C2 32.77(14)
Si2 N2 C3 Zr -156.90(11)
C5 C2 C3 N2 48.35(16)
C4 C2 C3 N2 169.64(12)
C1 C2 C3 N2 -76.03(15)
C5 C2 C3 Zr 70.70(10)
C4 C2 C3 Zr -168.01(10)
C1 C2 C3 Zr -53.68(10)
N1 Zr C3 N2 179.43(9)
N4 Zr C3 N2 -49.72(11)
N3 Zr C3 N2 101.50(9)
N7 Zr C3 N2 -98.58(9)
S Zr C3 N2 56.15(10)
C1 Zr C3 N2 -178.85(10)
N2 Zr C3 C2 -151.07(12)
N1 Zr C3 C2 28.36(8)
N4 Zr C3 C2 159.21(7)
N3 Zr C3 C2 -49.57(8)
N7 Zr C3 C2 110.36(9)
S Zr C3 C2 -94.92(8)
C1 Zr C3 C2 30.08(7)
C9 N3 C5 C6 -2.3(2)
Zr N3 C5 C6 176.11(11)
C9 N3 C5 C2 178.63(12)
Zr N3 C5 C2 -2.92(14)
C4 C2 C5 N3 -177.24(12)
C3 C2 C5 N3 -61.06(15)
C1 C2 C5 N3 65.14(15)
C4 C2 C5 C6 3.8(2)
C3 C2 C5 C6 119.93(14)
C1 C2 C5 C6 -113.86(15)
N3 C5 C6 C7 1.6(2)
C2 C5 C6 C7 -179.41(13)
C5 C6 C7 C8 0.7(2)
C6 C7 C8 C9 -2.3(2)
C5 N3 C9 C8 0.7(2)
Zr N3 C9 C8 -177.43(11)
C7 C8 C9 N3 1.6(2)
N1 Si1 C12 C13 59.3(2)
C10 Si1 C12 C13 -61.4(2)
C11 Si1 C12 C13 -178.03(19)
N1 Si1 C12 C14 177.92(14)
C10 Si1 C12 C14 57.22(18)
C11 Si1 C12 C14 -59.37(18)
N1 Si1 C12 C15 -64.3(2)
C10 Si1 C12 C15 175.02(19)
C11 Si1 C12 C15 58.4(2)
N2 Si2 C18 C20 165.18(11)
C16 Si2 C18 C20 -73.69(13)
C17 Si2 C18 C20 44.18(13)
N2 Si2 C18 C19 -75.59(12)
C16 Si2 C18 C19 45.54(14)
C17 Si2 C18 C19 163.40(12)
N2 Si2 C18 C21 45.04(13)
C16 Si2 C18 C21 166.17(12)
C17 Si2 C18 C21 -75.96(14)
C35 N6 C22 N4 -177.53(13)
C35 N6 C22 S 2.8(2)
N5 N4 C22 N6 3.4(2)
Zr N4 C22 N6 -177.68(12)
N5 N4 C22 S -176.85(9)
Zr N4 C22 S 2.05(10)
Zr S C22 N6 178.04(13)
Zr S C22 N4 -1.69(8)
C29 N5 C23 C24 -134.24(14)
N4 N5 C23 C24 35.86(18)
C29 N5 C23 C28 48.56(19)
N4 N5 C23 C28 -141.34(13)
C28 C23 C24 C25 -0.7(2)
N5 C23 C24 C25 -177.91(13)
C23 C24 C25 C26 -0.1(2)
C24 C25 C26 C27 0.6(2)
C25 C26 C27 C28 -0.3(2)
C26 C27 C28 C23 -0.5(2)
C24 C23 C28 C27 1.0(2)
N5 C23 C28 C27 178.20(13)
C23 N5 C29 C34 -173.37(14)
N4 N5 C29 C34 16.64(19)
C23 N5 C29 C30 8.7(2)
N4 N5 C29 C30 -161.25(12)
C34 C29 C30 C31 -0.4(2)
N5 C29 C30 C31 177.50(13)
C29 C30 C31 C32 0.1(2)
C30 C31 C32 C33 0.4(3)
C31 C32 C33 C34 -0.5(3)
C32 C33 C34 C29 0.1(3)
N5 C29 C34 C33 -177.64(15)
C30 C29 C34 C33 0.3(2)
C22 N6 C35 C36 85.33(17)
C22 N6 C35 C40 -99.43(16)
C40 C35 C36 C37 -2.65(19)
N6 C35 C36 C37 172.59(12)
C40 C35 C36 C41 176.86(12)
N6 C35 C36 C41 -7.90(19)
C35 C36 C37 C38 -0.3(2)
C41 C36 C37 C38 -179.76(13)
C36 C37 C38 C39 2.7(2)
C36 C37 C38 C42 -175.47(14)
C37 C38 C39 C40 -2.3(2)
C42 C38 C39 C40 175.88(14)
C38 C39 C40 C35 -0.5(2)
C38 C39 C40 C43 179.16(14)
C36 C35 C40 C39 3.03(19)
N6 C35 C40 C39 -172.21(12)
C36 C35 C40 C43 -176.68(13)
N6 C35 C40 C43 8.08(19)
C48 N7 C44 C45 -1.6(2)
Zr N7 C44 C45 178.15(13)
N7 C44 C45 C46 0.0(3)
C44 C45 C46 C47 1.1(3)
C45 C46 C47 C48 -0.8(3)
C44 N7 C48 C47 1.9(2)
Zr N7 C48 C47 -177.74(12)
C46 C47 C48 N7 -0.8(3)
C53A C54 C55 C56 0.7(3)
C54 C55 C56 C51A -0.1(3)
C53A C52 C51A C56 0.4(3)
C53A C52 C51A C57A -178.6(2)
C55 C56 C51A C52 -0.5(3)
C55 C56 C51A C57A 178.6(2)
C55 C54 C53A C52 -0.8(3)
C51A C52 C53A C54 0.2(3)
